data_7106757
loop_
_publ_author_name
'Guiling Guo'
'Yanqing Xu'
'Jie Cao'
'Changwen Hu'

_publ_section_title
;
 An unprecedented vanadoniobate cluster with 'trans-vanadium' bicapped
 Keggin-type {VNb12O40(VO)2}
;
_journal_name_full Chem.Commun.
_journal_page_first 9411
_journal_paper_doi 10.1039/c1cc12329g
_journal_volume 47
_journal_year 2011
_chemical_formula_sum 'C34 H90 Cu4.5 N18 Nb12 O51 V3'
_chemical_formula_weight 3120.91
_chemical_name_systematic
;
?
;
_space_group_IT_number 2
_symmetry_cell_setting triclinic
_symmetry_space_group_name_Hall '-P 1'
_symmetry_space_group_name_H-M 'P -1'
_atom_sites_solution_hydrogens geom
_atom_sites_solution_primary direct
_atom_sites_solution_secondary difmap
_audit_creation_method SHELXL-97
_cell_angle_alpha 80.9320(10)
_cell_angle_beta 80.0650(10)
_cell_angle_gamma 64.3310(10)
_cell_formula_units_Z 2
_cell_length_a 12.8610(11)
_cell_length_b 13.3752(11)
_cell_length_c 27.481(2)
_cell_measurement_reflns_used 5800
_cell_measurement_temperature 296(2)
_cell_measurement_theta_max 27.4719
_cell_measurement_theta_min 3.0867
_cell_volume 4178.5(6)
_computing_cell_refinement 'Bruker SMART'
_computing_data_collection 'Bruker SMART'
_computing_data_reduction 'Bruker SMART'
_computing_molecular_graphics 'Bruker SHELXTL'
_computing_publication_material 'Bruker SHELXTL'
_computing_structure_refinement 'SHELXL-97 (Sheldrick, 1997)'
_computing_structure_solution 'SHELXS-97 (Sheldrick, 1990)'
_diffrn_ambient_temperature 296(2)
_diffrn_measured_fraction_theta_full 0.975
_diffrn_measured_fraction_theta_max 0.975
_diffrn_measurement_device_type 'CCD area detector'
_diffrn_measurement_method 'phi and omega scans'
_diffrn_radiation_monochromator graphite
_diffrn_radiation_source 'fine-focus sealed tube'
_diffrn_radiation_type MoK\a
_diffrn_radiation_wavelength 0.71073
_diffrn_reflns_av_R_equivalents 0.0239
_diffrn_reflns_av_sigmaI/netI 0.0479
_diffrn_reflns_limit_h_max 14
_diffrn_reflns_limit_h_min -15
_diffrn_reflns_limit_k_max 15
_diffrn_reflns_limit_k_min -13
_diffrn_reflns_limit_l_max 32
_diffrn_reflns_limit_l_min -32
_diffrn_reflns_number 20750
_diffrn_reflns_theta_full 25.01
_diffrn_reflns_theta_max 25.01
_diffrn_reflns_theta_min 0.76
_diffrn_standards_interval_count 15
_diffrn_standards_number 6000
_exptl_absorpt_coefficient_mu 3.117
_exptl_absorpt_correction_T_max 0.2625
_exptl_absorpt_correction_T_min 0.1582
_exptl_absorpt_correction_type multi-scan
_exptl_absorpt_process_details 'CrystalClear (Rigaku, 2000)'
_exptl_crystal_colour 'Dark blue'
_exptl_crystal_density_diffrn 2.480
_exptl_crystal_density_method 'not measured'
_exptl_crystal_description block
_exptl_crystal_F_000 3039
_exptl_crystal_size_max 0.40
_exptl_crystal_size_mid 0.29
_exptl_crystal_size_min 0.25
_refine_diff_density_max 2.933
_refine_diff_density_min -3.358
_refine_diff_density_rms 0.702
_refine_ls_extinction_method none
_refine_ls_goodness_of_fit_ref 1.139
_refine_ls_hydrogen_treatment constr
_refine_ls_matrix_type full
_refine_ls_number_parameters 1105
_refine_ls_number_reflns 14388
_refine_ls_number_restraints 2072
_refine_ls_restrained_S_all 1.091
_refine_ls_R_factor_all 0.0882
_refine_ls_R_factor_gt 0.0622
_refine_ls_shift/su_max 0.006
_refine_ls_shift/su_mean 0.000
_refine_ls_structure_factor_coef Fsqd
_refine_ls_weighting_details 'calc w=1/[\s^2^(Fo^2^)+(0.2300P)^2^+0.2000P] where P=(Fo^2^+2Fc^2^)/3'
_refine_ls_weighting_scheme calc
_refine_ls_wR_factor_gt 0.2038
_refine_ls_wR_factor_ref 0.2928
_reflns_number_gt 12047
_reflns_number_total 14388
_reflns_threshold_expression >2sigma(I)
_cod_data_source_file c1cc12329g.txt
_cod_data_source_block e:\20100622\20100622\1b\100819j
_cod_original_sg_symbol_H-M P-1
_cod_original_formula_sum 'C34 H90 Cu4.50 N18 Nb12 O51 V3'
_cod_database_code 7106757

loop_
_symmetry_equiv_pos_as_xyz
'x, y, z'
'-x, -y, -z'

loop_
_atom_site_label
_atom_site_type_symbol
_atom_site_fract_x
_atom_site_fract_y
_atom_site_fract_z
_atom_site_U_iso_or_equiv
_atom_site_adp_type
_atom_site_occupancy
_atom_site_symmetry_multiplicity
_atom_site_calc_flag
_atom_site_refinement_flags
_atom_site_disorder_assembly
_atom_site_disorder_group
V1 V 0.79188(13) 0.66608(12) 0.78835(5) 0.0129(4) Uani 1 1 d . . .
V2 V 0.55814(14) 0.92033(13) 0.71905(6) 0.0182(4) Uani 1 1 d . . .
V3 V 1.02192(14) 0.41053(13) 0.86016(6) 0.0163(4) Uani 1 1 d . . .
Nb1 Nb 0.71883(7) 0.71403(7) 0.66253(3) 0.0149(2) Uani 1 1 d . . .
Nb2 Nb 1.02427(7) 0.40117(7) 0.74740(3) 0.0150(2) Uani 1 1 d . . .
Nb3 Nb 1.09466(7) 0.59477(7) 0.80270(3) 0.0140(2) Uani 1 1 d . . .
Nb4 Nb 0.85068(7) 0.61031(7) 0.91775(3) 0.0135(2) Uani 1 1 d . . .
Nb5 Nb 0.77572(7) 0.42013(7) 0.86313(3) 0.0138(2) Uani 1 1 d . . .
Nb6 Nb 1.02531(7) 0.64457(7) 0.68405(3) 0.0149(2) Uani 1 1 d . . .
Nb7 Nb 0.49633(7) 0.72413(7) 0.76751(3) 0.0150(2) Uani 1 1 d . . .
Nb8 Nb 0.85891(8) 0.86755(7) 0.84213(3) 0.0155(2) Uani 1 1 d . . .
Nb9 Nb 0.79866(8) 0.92376(7) 0.72114(3) 0.0160(2) Uani 1 1 d . . .
Nb10 Nb 0.71561(7) 0.47724(7) 0.72943(3) 0.0150(2) Uani 1 1 d . . .
Nb11 Nb 0.57465(7) 0.93629(7) 0.82819(3) 0.0159(2) Uani 1 1 d . . .
Nb12 Nb 0.57001(7) 0.67353(7) 0.89824(3) 0.0131(2) Uani 1 1 d . . .
Cu1 Cu 0.77028(14) 0.75580(13) 0.53255(5) 0.0349(4) Uani 1 1 d . . .
Cu2 Cu 1.09984(11) 0.08546(11) 0.75737(5) 0.0299(3) Uani 1 1 d . . .
Cu3 Cu 0.20971(11) 0.62384(10) 0.96431(5) 0.0220(3) Uani 1 1 d . . .
Cu4 Cu 0.48181(14) 0.33402(13) 0.74317(6) 0.0425(4) Uani 1 1 d U . .
Cu5 Cu 0.5000 0.0000 0.0000 0.0224(4) Uani 1 2 d S . .
O1 O 0.6938(6) 0.7651(6) 0.5991(3) 0.0230(13) Uani 1 1 d U . .
O2 O 1.1107(6) 0.2612(6) 0.7402(3) 0.0283(14) Uani 1 1 d U . .
O3 O 1.2273(6) 0.5609(6) 0.8246(3) 0.0235(15) Uani 1 1 d U . .
O4 O 0.9108(6) 0.5915(6) 0.9735(3) 0.0231(14) Uani 1 1 d U . .
O5 O 0.7976(6) 0.2847(6) 0.8882(3) 0.0243(15) Uani 1 1 d U . .
O6 O 1.1058(6) 0.6595(6) 0.6282(3) 0.0253(15) Uani 1 1 d U . .
O7 O 0.3466(6) 0.7847(6) 0.7632(3) 0.0274(15) Uani 1 1 d U . .
O8 O 0.9104(6) 0.9331(6) 0.8760(3) 0.0273(15) Uani 1 1 d U . .
O9 O 0.7937(7) 1.0378(6) 0.6786(3) 0.0279(16) Uani 1 1 d U . .
O10 O 0.7001(7) 0.3657(6) 0.7098(3) 0.0289(16) Uani 1 1 d U . .
O11 O 0.4504(6) 1.0565(6) 0.8445(3) 0.0290(16) Uani 1 1 d U . .
O12 O 0.4517(6) 0.7002(6) 0.9438(2) 0.0247(15) Uani 1 1 d U . .
O13 O 0.5454(6) 0.5841(6) 0.7446(3) 0.0222(12) Uani 1 1 d U . .
O14 O 1.1309(6) 0.6187(5) 0.7332(2) 0.0200(12) Uani 1 1 d U . .
O15 O 0.8520(6) 0.9537(6) 0.7759(2) 0.0217(12) Uani 1 1 d U . .
O16 O 0.9358(6) 0.8002(5) 0.6995(2) 0.0211(12) Uani 1 1 d U . .
O17 O 0.6907(6) 0.9597(6) 0.8543(2) 0.0216(12) Uani 1 1 d U . .
O18 O 1.0773(6) 0.4792(5) 0.6926(2) 0.0204(12) Uani 1 1 d U . .
O19 O 0.5084(6) 0.8714(5) 0.7815(2) 0.0188(12) Uani 1 1 d U . .
O20 O 0.7079(6) 0.5769(6) 0.6671(3) 0.0244(12) Uani 1 1 d U . .
O21 O 0.6932(6) 0.6468(5) 0.9407(2) 0.0179(12) Uani 1 1 d U . .
O22 O 1.1124(6) 0.4317(5) 0.7984(2) 0.0194(12) Uani 1 1 d U . .
O23 O 0.8396(6) 0.7536(6) 0.8930(2) 0.0197(12) Uani 1 1 d U . .
O24 O 1.0013(6) 0.7436(5) 0.8167(2) 0.0201(12) Uani 1 1 d U . .
O25 O 0.6366(6) 0.5069(6) 0.9017(3) 0.0213(12) Uani 1 1 d U . .
O26 O 0.7057(6) 0.8632(6) 0.6851(2) 0.0202(12) Uani 1 1 d U . .
O27 O 0.8829(6) 0.4224(6) 0.7244(3) 0.0229(12) Uani 1 1 d U . .
O28 O 0.5637(6) 0.8262(5) 0.8768(3) 0.0208(12) Uani 1 1 d U . .
O29 O 0.7158(6) 0.4400(6) 0.8018(3) 0.0225(12) Uani 1 1 d U . .
O30 O 0.5085(6) 0.6821(5) 0.8364(2) 0.0195(12) Uani 1 1 d U . .
O31 O 0.5474(6) 0.7978(6) 0.6983(2) 0.0221(12) Uani 1 1 d U . .
O32 O 0.8788(6) 0.6591(5) 0.6614(2) 0.0202(12) Uani 1 1 d U . .
O33 O 0.8806(6) 0.4458(5) 0.9064(2) 0.0179(12) Uani 1 1 d U . .
O34 O 0.9432(6) 0.3784(5) 0.8200(2) 0.0184(11) Uani 1 1 d U . .
O35 O 1.0079(6) 0.5500(5) 0.8688(2) 0.0169(11) Uani 1 1 d U . .
O36 O 0.6208(6) 0.9902(6) 0.7541(2) 0.0226(13) Uani 1 1 d U . .
O37 O 0.7082(6) 0.6569(5) 0.7497(2) 0.0198(11) Uani 1 1 d U . .
O38 O 0.9307(6) 0.5980(5) 0.7677(3) 0.0202(11) Uani 1 1 d U . .
O39 O 0.7590(6) 0.6106(5) 0.8448(2) 0.0194(11) Uani 1 1 d U . .
O40 O 0.7626(6) 0.8000(5) 0.7922(2) 0.0186(11) Uani 1 1 d U . .
O41 O 0.4606(7) 1.0241(6) 0.6946(3) 0.0336(17) Uani 1 1 d U . .
O42 O 1.1160(7) 0.3089(6) 0.8880(3) 0.0324(17) Uani 1 1 d U . .
O43 O 0.3429(7) 0.2663(8) 0.7904(4) 0.060(3) Uani 1 1 d . . .
O44 O 0.4676(10) -0.1231(8) 0.0709(4) 0.055(3) Uani 1 1 d . . .
O45 O 0.2645(7) 0.6975(6) 0.8814(3) 0.0303(15) Uani 1 1 d U . .
O46 O 0.7103(8) 0.2502(7) 0.6291(3) 0.043(2) Uani 1 1 d U . .
O47 O 0.7548(8) 0.1088(7) 0.9290(3) 0.039(2) Uani 1 1 d U . .
O48 O 0.2847(13) 0.7081(12) 0.5722(5) 0.096(3) Uani 1 1 d U . .
O49 O 0.4453(10) 0.6712(10) 0.6391(4) 0.073(2) Uani 1 1 d U . .
O50 O 0.1992(12) 0.8238(12) 0.6617(5) 0.093(3) Uani 1 1 d U . .
O51 O 1.1173(8) -0.1184(9) 0.7557(5) 0.071(4) Uani 1 1 d . . .
C1 C 0.5876(11) 0.8901(14) 0.4550(5) 0.062(2) Uani 1 1 d DU . .
H1 H 0.5666 0.8305 0.4604 0.074 Uiso 1 1 calc R . .
C2 C 0.5381(12) 0.9750(14) 0.4194(5) 0.065(3) Uani 1 1 d DU . .
H2 H 0.4845 0.9731 0.4012 0.078 Uiso 1 1 calc R . .
C3 C 0.5684(12) 1.0591(14) 0.4117(5) 0.063(3) Uani 1 1 d DU . .
H3 H 0.5360 1.1165 0.3874 0.075 Uiso 1 1 calc R . .
C4 C 0.6480(12) 1.0643(14) 0.4390(5) 0.063(3) Uani 1 1 d DU . .
H4 H 0.6689 1.1239 0.4342 0.075 Uiso 1 1 calc R . .
C5 C 0.6935(11) 0.9746(13) 0.4738(5) 0.058(2) Uani 1 1 d DU . .
C6 C 0.7758(11) 0.9691(13) 0.5087(5) 0.057(2) Uani 1 1 d DU . .
C7 C 0.8021(12) 1.0605(14) 0.5125(5) 0.060(2) Uani 1 1 d DU . .
H7 H 0.7721 1.1271 0.4926 0.072 Uiso 1 1 calc R . .
C8 C 0.8741(12) 1.0450(14) 0.5471(5) 0.063(3) Uani 1 1 d DU . .
H8 H 0.8916 1.1039 0.5507 0.076 Uiso 1 1 calc R . .
C9 C 0.9214(12) 0.9484(13) 0.5765(5) 0.057(3) Uani 1 1 d DU . .
H9 H 0.9717 0.9391 0.5991 0.069 Uiso 1 1 calc R . .
C10 C 0.8901(11) 0.8655(13) 0.5705(5) 0.053(2) Uani 1 1 d DU . .
H10 H 0.9194 0.7992 0.5908 0.063 Uiso 1 1 calc R . .
C11 C 0.9983(13) 0.6941(12) 0.4649(5) 0.063(2) Uani 1 1 d DU . .
H11 H 1.0128 0.7434 0.4801 0.075 Uiso 1 1 calc R . .
C12 C 1.0754(14) 0.6406(13) 0.4242(6) 0.066(3) Uani 1 1 d DU . .
H12 H 1.1404 0.6552 0.4129 0.079 Uiso 1 1 calc R . .
C13 C 1.0573(14) 0.5726(12) 0.4026(6) 0.066(3) Uani 1 1 d DU . .
H13 H 1.1097 0.5390 0.3759 0.080 Uiso 1 1 calc R . .
C14 C 0.9670(14) 0.5485(12) 0.4169(5) 0.065(3) Uani 1 1 d DU . .
H14 H 0.9560 0.4986 0.4006 0.078 Uiso 1 1 calc R . .
C15 C 0.8843(14) 0.6009(12) 0.4588(5) 0.063(2) Uani 1 1 d DU . .
C16 C 0.7906(14) 0.5747(12) 0.4836(5) 0.062(2) Uani 1 1 d DU . .
C17 C 0.7652(15) 0.4935(13) 0.4686(6) 0.069(3) Uani 1 1 d DU . .
H17 H 0.8086 0.4520 0.4422 0.083 Uiso 1 1 calc R . .
C18 C 0.6605(15) 0.4783(14) 0.4989(6) 0.074(3) Uani 1 1 d DU . .
H18 H 0.6383 0.4255 0.4912 0.089 Uiso 1 1 calc R . .
C19 C 0.6031(15) 0.5382(14) 0.5350(6) 0.072(3) Uani 1 1 d DU . .
H19 H 0.5393 0.5293 0.5534 0.087 Uiso 1 1 calc R . .
C20 C 0.6379(14) 0.6170(13) 0.5463(6) 0.065(2) Uani 1 1 d DU . .
H20 H 0.5947 0.6589 0.5726 0.078 Uiso 1 1 calc R . .
C21 C 1.1214(16) 0.1202(17) 0.6489(7) 0.077(4) Uani 1 1 d U . .
H21A H 1.1117 0.1970 0.6445 0.093 Uiso 1 1 calc R . .
H21B H 1.1551 0.0862 0.6180 0.093 Uiso 1 1 calc R . .
C22 C 1.0180(15) 0.1100(17) 0.6684(7) 0.071(4) Uani 1 1 d U . .
H22A H 1.0316 0.0338 0.6656 0.085 Uiso 1 1 calc R . .
H22B H 0.9604 0.1571 0.6464 0.085 Uiso 1 1 calc R . .
C23 C 1.0817(14) 0.0698(13) 0.8656(6) 0.059(4) Uani 1 1 d U . .
H23A H 1.0848 0.1360 0.8742 0.070 Uiso 1 1 calc R . .
H23B H 1.0499 0.0373 0.8951 0.070 Uiso 1 1 calc R . .
C24 C 1.1976(15) -0.0089(13) 0.8500(6) 0.063(4) Uani 1 1 d U . .
H24A H 1.1989 -0.0826 0.8525 0.076 Uiso 1 1 calc R . .
H24B H 1.2502 -0.0112 0.8720 0.076 Uiso 1 1 calc R . .
C25 C 0.0199(11) 0.8208(10) 0.9904(5) 0.041(3) Uani 1 1 d U . .
H25A H -0.0013 0.7985 1.0246 0.049 Uiso 1 1 calc R . .
H25B H -0.0448 0.8877 0.9795 0.049 Uiso 1 1 calc R . .
C26 C 0.1281(10) 0.8446(10) 0.9867(5) 0.036(3) Uani 1 1 d U . .
H26A H 0.1417 0.8795 0.9540 0.043 Uiso 1 1 calc R . .
H26B H 0.1173 0.8943 1.0112 0.043 Uiso 1 1 calc R . .
C27 C 0.4066(10) 0.4276(11) 0.9412(5) 0.037(2) Uani 1 1 d U . .
H27A H 0.4720 0.3617 0.9525 0.044 Uiso 1 1 calc R . .
H27B H 0.4300 0.4546 0.9082 0.044 Uiso 1 1 calc R . .
C28 C 0.2977(10) 0.3996(10) 0.9409(5) 0.036(2) Uani 1 1 d U . .
H28A H 0.3093 0.3602 0.9122 0.043 Uiso 1 1 calc R . .
H28B H 0.2898 0.3522 0.9706 0.043 Uiso 1 1 calc R . .
C29 C 0.3768(19) 0.4429(18) 0.6613(8) 0.100(6) Uani 1 1 d U . .
H29A H 0.4419 0.4424 0.6374 0.121 Uiso 1 1 calc R . .
H29B H 0.3062 0.4972 0.6483 0.121 Uiso 1 1 calc R . .
C30 C 0.3759(19) 0.3388(18) 0.6665(8) 0.089(5) Uani 1 1 d U . .
H30A H 0.3060 0.3407 0.6872 0.107 Uiso 1 1 calc R . .
H30B H 0.3752 0.3186 0.6342 0.107 Uiso 1 1 calc R . .
C31 C 0.6509(10) 0.2276(10) 0.8114(5) 0.037(3) Uani 1 1 d U . .
H31A H 0.6887 0.1594 0.8321 0.044 Uiso 1 1 calc R . .
H31B H 0.7055 0.2612 0.8005 0.044 Uiso 1 1 calc R . .
C32 C 0.5477(11) 0.3042(11) 0.8397(5) 0.040(2) Uani 1 1 d U . .
H32A H 0.5697 0.3326 0.8648 0.047 Uiso 1 1 calc R . .
H32B H 0.4996 0.2666 0.8560 0.047 Uiso 1 1 calc R . .
C33 C 0.2553(11) 0.1374(11) 0.0004(5) 0.043(3) Uani 1 1 d U . .
H33A H 0.2062 0.1142 0.0261 0.052 Uiso 1 1 calc R . .
H33B H 0.2101 0.2143 -0.0113 0.052 Uiso 1 1 calc R . .
C34 C 0.2885(12) 0.0696(12) -0.0397(5) 0.052(3) Uani 1 1 d U . .
H34A H 0.2966 0.1142 -0.0704 0.062 Uiso 1 1 calc R . .
H34B H 0.2263 0.0483 -0.0415 0.062 Uiso 1 1 calc R . .
N1 N 0.6666(9) 0.8898(9) 0.4828(3) 0.042(2) Uani 1 1 d DU . .
N2 N 0.8210(9) 0.8724(10) 0.5380(3) 0.044(3) Uani 1 1 d D . .
N3 N 0.9034(10) 0.6736(8) 0.4817(4) 0.045(3) Uani 1 1 d D . .
N4 N 0.7268(10) 0.6369(9) 0.5227(4) 0.052(3) Uani 1 1 d DU . .
N5 N 1.1893(10) 0.0541(10) 0.6916(4) 0.047(3) Uani 1 1 d U . .
H5A H 1.2518 0.0689 0.6899 0.057 Uiso 1 1 d R . .
H5B H 1.2152 -0.0190 0.6884 0.057 Uiso 1 1 d R . .
N6 N 0.9613(9) 0.1360(9) 0.7214(4) 0.046(3) Uani 1 1 d U . .
H6A H 0.9201 0.0955 0.7329 0.055 Uiso 1 1 d R . .
H6B H 0.9150 0.2086 0.7240 0.055 Uiso 1 1 d R . .
N7 N 1.0050(8) 0.1012(8) 0.8268(4) 0.032(2) Uani 1 1 d . . .
H7A H 0.9515 0.1719 0.8288 0.038 Uiso 1 1 d R . .
H7B H 0.9675 0.0565 0.8314 0.038 Uiso 1 1 d R . .
N8 N 1.2394(8) 0.0221(9) 0.7966(4) 0.039(2) Uani 1 1 d U . .
H8A H 1.2963 -0.0383 0.7832 0.046 Uiso 1 1 d R . .
H8B H 1.2674 0.0733 0.7962 0.046 Uiso 1 1 d R . .
N9 N 0.0439(9) 0.7342(9) 0.9602(4) 0.039(2) Uani 1 1 d . . .
H9A H 0.0328 0.7620 0.9286 0.046 Uiso 1 1 d R . .
H9B H -0.0042 0.7006 0.9714 0.046 Uiso 1 1 d R . .
N10 N 0.2231(8) 0.7417(7) 0.9955(3) 0.026(2) Uani 1 1 d . . .
H10A H 0.2255 0.7229 1.0283 0.032 Uiso 1 1 d R . .
H10B H 0.2894 0.7481 0.9824 0.032 Uiso 1 1 d R . .
N11 N 0.3689(8) 0.5123(8) 0.9749(4) 0.031(2) Uani 1 1 d . . .
H11A H 0.4178 0.5458 0.9697 0.037 Uiso 1 1 d R . .
H11B H 0.3700 0.4804 1.0063 0.037 Uiso 1 1 d R . .
N12 N 0.1949(8) 0.5013(8) 0.9391(3) 0.027(2) Uani 1 1 d . . .
H12A H 0.1346 0.4904 0.9570 0.032 Uiso 1 1 d R . .
H12B H 0.1791 0.5215 0.9074 0.032 Uiso 1 1 d R . .
N13 N 0.3849(13) 0.4750(12) 0.7044(5) 0.070(4) Uani 1 1 d U . .
H13A H 0.3141 0.5101 0.7209 0.084 Uiso 1 1 d R . .
H13B H 0.4208 0.5212 0.6981 0.084 Uiso 1 1 d R . .
N14 N 0.4706(12) 0.2614(12) 0.6871(5) 0.067(4) Uani 1 1 d . . .
H14A H 0.5347 0.2441 0.6650 0.080 Uiso 1 1 d R . .
H14B H 0.4603 0.1990 0.6984 0.080 Uiso 1 1 d R . .
N15 N 0.6155(9) 0.2021(7) 0.7673(4) 0.036(2) Uani 1 1 d . . .
H15A H 0.5952 0.1447 0.7762 0.043 Uiso 1 1 d R . .
H15B H 0.6751 0.1822 0.7429 0.043 Uiso 1 1 d R . .
N16 N 0.4811(8) 0.4004(8) 0.8022(4) 0.041(3) Uani 1 1 d . . .
H16A H 0.5156 0.4476 0.7940 0.050 Uiso 1 1 d R . .
H16B H 0.4076 0.4386 0.8156 0.050 Uiso 1 1 d R . .
N17 N 0.3585(8) 0.1304(8) 0.0224(4) 0.031(2) Uani 1 1 d . . .
H17A H 0.3453 0.1245 0.0557 0.038 Uiso 1 1 d R . .
H17B H 0.3690 0.1931 0.0125 0.038 Uiso 1 1 d R . .
N18 N 0.3965(9) -0.0315(9) -0.0366(3) 0.035(2) Uani 1 1 d . . .
H18A H 0.4310 -0.0493 -0.0673 0.042 Uiso 1 1 d R . .
H18B H 0.3815 -0.0887 -0.0204 0.042 Uiso 1 1 d R . .

loop_
_atom_site_aniso_label
_atom_site_aniso_U_11
_atom_site_aniso_U_22
_atom_site_aniso_U_33
_atom_site_aniso_U_23
_atom_site_aniso_U_13
_atom_site_aniso_U_12
V1 0.0115(8) 0.0098(8) 0.0157(8) -0.0024(6) -0.0005(6) -0.0029(7)
V2 0.0178(8) 0.0139(8) 0.0177(8) -0.0002(6) -0.0009(6) -0.0025(7)
V3 0.0134(8) 0.0103(8) 0.0236(9) -0.0022(6) -0.0053(6) -0.0021(6)
Nb1 0.0154(5) 0.0133(4) 0.0130(4) -0.0023(3) -0.0008(3) -0.0033(4)
Nb2 0.0136(4) 0.0088(4) 0.0195(5) -0.0053(3) -0.0001(3) -0.0011(3)
Nb3 0.0112(4) 0.0137(4) 0.0169(5) -0.0038(3) -0.0001(3) -0.0046(4)
Nb4 0.0136(4) 0.0116(4) 0.0150(4) -0.0024(3) -0.0014(3) -0.0048(3)
Nb5 0.0157(5) 0.0099(4) 0.0163(4) -0.0004(3) -0.0023(3) -0.0060(3)
Nb6 0.0138(4) 0.0139(5) 0.0146(4) -0.0030(3) 0.0020(3) -0.0042(4)
Nb7 0.0110(4) 0.0137(5) 0.0178(5) -0.0022(3) -0.0022(3) -0.0026(4)
Nb8 0.0191(5) 0.0108(4) 0.0177(5) -0.0054(3) 0.0007(3) -0.0068(4)
Nb9 0.0186(5) 0.0099(4) 0.0178(5) -0.0014(3) 0.0034(3) -0.0064(4)
Nb10 0.0164(5) 0.0115(4) 0.0177(5) -0.0035(3) -0.0019(3) -0.0056(4)
Nb11 0.0167(5) 0.0090(4) 0.0172(5) -0.0029(3) 0.0024(3) -0.0020(4)
Nb12 0.0112(4) 0.0142(4) 0.0128(4) -0.0009(3) 0.0006(3) -0.0052(3)
Cu1 0.0445(9) 0.0440(9) 0.0222(7) -0.0130(6) 0.0050(6) -0.0240(7)
Cu2 0.0194(7) 0.0254(7) 0.0386(8) -0.0057(6) -0.0020(6) -0.0030(6)
Cu3 0.0204(6) 0.0218(7) 0.0251(7) -0.0037(5) -0.0044(5) -0.0089(5)
Cu4 0.0355(9) 0.0267(8) 0.0488(10) -0.0036(7) 0.0012(7) 0.0001(7)
Cu5 0.0174(9) 0.0181(9) 0.0287(10) -0.0114(7) -0.0004(7) -0.0024(7)
O1 0.023(3) 0.022(3) 0.021(3) -0.003(2) 0.004(2) -0.008(2)
O2 0.026(3) 0.014(3) 0.039(3) -0.009(2) -0.007(3) 0.001(2)
O3 0.022(3) 0.023(3) 0.024(3) -0.006(3) -0.005(3) -0.007(3)
O4 0.018(3) 0.028(3) 0.026(3) -0.003(3) 0.001(3) -0.013(3)
O5 0.024(3) 0.015(3) 0.030(3) 0.000(3) 0.004(3) -0.008(3)
O6 0.020(3) 0.022(3) 0.024(3) -0.004(3) 0.003(3) -0.002(3)
O7 0.016(3) 0.029(3) 0.036(4) -0.003(3) 0.002(3) -0.009(3)
O8 0.031(4) 0.026(3) 0.036(4) -0.014(3) -0.005(3) -0.019(3)
O9 0.037(4) 0.018(3) 0.022(3) 0.004(3) 0.002(3) -0.009(3)
O10 0.035(4) 0.023(3) 0.034(4) -0.003(3) -0.009(3) -0.015(3)
O11 0.026(3) 0.020(3) 0.031(4) -0.004(3) 0.005(3) -0.003(3)
O12 0.022(3) 0.034(4) 0.020(3) -0.003(3) 0.008(3) -0.017(3)
O13 0.023(2) 0.019(2) 0.026(2) -0.002(2) -0.004(2) -0.0100(19)
O14 0.019(2) 0.017(2) 0.026(2) -0.003(2) 0.001(2) -0.010(2)
O15 0.026(2) 0.018(2) 0.022(2) -0.005(2) 0.008(2) -0.013(2)
O16 0.023(2) 0.013(2) 0.023(2) -0.005(2) 0.005(2) -0.0046(19)
O17 0.027(2) 0.017(2) 0.019(2) -0.008(2) -0.001(2) -0.007(2)
O18 0.019(2) 0.016(2) 0.025(2) -0.006(2) 0.002(2) -0.007(2)
O19 0.021(2) 0.016(2) 0.019(2) -0.003(2) -0.001(2) -0.0070(19)
O20 0.026(2) 0.022(2) 0.025(2) -0.005(2) -0.004(2) -0.009(2)
O21 0.021(2) 0.015(2) 0.017(2) -0.004(2) -0.002(2) -0.005(2)
O22 0.019(2) 0.014(2) 0.027(2) -0.006(2) -0.001(2) -0.0074(19)
O23 0.024(2) 0.019(2) 0.018(2) -0.006(2) -0.003(2) -0.008(2)
O24 0.022(2) 0.017(2) 0.024(2) -0.004(2) 0.002(2) -0.0118(19)
O25 0.023(2) 0.017(2) 0.024(2) -0.002(2) -0.002(2) -0.009(2)
O26 0.023(2) 0.020(2) 0.018(2) -0.004(2) -0.002(2) -0.0087(19)
O27 0.021(2) 0.017(2) 0.030(2) -0.005(2) -0.004(2) -0.006(2)
O28 0.022(2) 0.016(2) 0.025(2) -0.006(2) 0.000(2) -0.008(2)
O29 0.024(2) 0.014(2) 0.026(2) -0.003(2) -0.003(2) -0.004(2)
O30 0.021(2) 0.016(2) 0.020(2) -0.0014(19) -0.003(2) -0.0068(19)
O31 0.025(2) 0.025(2) 0.019(2) -0.003(2) 0.001(2) -0.014(2)
O32 0.022(2) 0.015(2) 0.022(2) -0.006(2) 0.001(2) -0.0056(19)
O33 0.019(2) 0.014(2) 0.021(2) -0.001(2) -0.004(2) -0.007(2)
O34 0.019(2) 0.014(2) 0.023(2) -0.0007(19) 0.003(2) -0.0102(19)
O35 0.019(2) 0.016(2) 0.018(2) -0.0026(19) 0.0002(19) -0.0096(19)
O36 0.026(2) 0.018(2) 0.020(2) -0.004(2) 0.006(2) -0.008(2)
O37 0.0194(19) 0.0163(19) 0.025(2) -0.0019(17) 0.0010(17) -0.0094(17)
O38 0.0216(19) 0.0138(19) 0.0254(19) -0.0063(17) -0.0016(17) -0.0064(17)
O39 0.0226(19) 0.0152(19) 0.022(2) -0.0050(17) -0.0037(18) -0.0073(17)
O40 0.0212(19) 0.0158(19) 0.0202(19) -0.0035(17) 0.0017(17) -0.0098(17)
O41 0.041(4) 0.022(3) 0.026(3) -0.004(3) -0.002(3) -0.004(3)
O42 0.029(3) 0.022(3) 0.039(4) -0.006(3) -0.003(3) -0.004(3)
O43 0.017(4) 0.035(5) 0.106(9) 0.019(5) 0.000(5) -0.002(4)
O44 0.089(8) 0.037(5) 0.044(5) -0.011(4) -0.010(5) -0.027(5)
O45 0.031(3) 0.031(3) 0.029(3) 0.001(3) -0.001(3) -0.015(3)
O46 0.050(5) 0.035(4) 0.034(4) 0.001(3) 0.002(4) -0.013(4)
O47 0.053(5) 0.032(4) 0.034(4) -0.004(4) -0.002(4) -0.021(4)
O48 0.087(6) 0.083(6) 0.097(6) 0.015(5) 0.017(5) -0.035(5)
O49 0.062(4) 0.066(4) 0.069(4) -0.001(3) -0.002(3) -0.010(3)
O50 0.084(5) 0.080(5) 0.087(5) 0.010(5) 0.010(5) -0.020(5)
O51 0.031(5) 0.044(6) 0.135(11) 0.002(6) 0.011(6) -0.023(5)
C1 0.054(4) 0.064(4) 0.059(4) -0.012(4) -0.012(3) -0.013(4)
C2 0.054(5) 0.067(5) 0.062(5) -0.011(4) -0.019(4) -0.007(4)
C3 0.052(4) 0.060(4) 0.058(4) -0.003(4) -0.012(4) -0.006(4)
C4 0.053(4) 0.060(4) 0.063(4) -0.007(4) -0.016(4) -0.009(4)
C5 0.051(4) 0.059(4) 0.056(4) -0.006(3) -0.012(3) -0.013(3)
C6 0.054(4) 0.056(4) 0.060(4) -0.009(3) -0.015(3) -0.018(3)
C7 0.058(4) 0.056(4) 0.063(4) -0.006(4) -0.017(4) -0.017(4)
C8 0.062(4) 0.060(4) 0.066(4) -0.009(4) -0.017(4) -0.020(4)
C9 0.058(5) 0.059(5) 0.057(5) -0.004(4) -0.011(4) -0.024(4)
C10 0.055(4) 0.055(4) 0.057(4) -0.009(4) -0.020(4) -0.025(4)
C11 0.061(4) 0.062(4) 0.057(4) -0.009(4) -0.008(4) -0.017(4)
C12 0.060(5) 0.064(5) 0.063(5) -0.005(4) -0.001(4) -0.019(4)
C13 0.066(5) 0.066(5) 0.055(4) -0.014(4) -0.003(4) -0.015(4)
C14 0.066(5) 0.064(5) 0.056(4) -0.021(4) -0.012(4) -0.014(4)
C15 0.063(4) 0.065(4) 0.061(4) -0.020(3) -0.008(3) -0.022(4)
C16 0.064(4) 0.065(4) 0.060(4) -0.021(3) -0.009(3) -0.023(4)
C17 0.070(4) 0.070(4) 0.066(4) -0.025(4) -0.009(4) -0.023(4)
C18 0.075(5) 0.074(5) 0.076(5) -0.024(4) -0.012(4) -0.026(4)
C19 0.071(5) 0.074(5) 0.075(5) -0.020(4) -0.002(4) -0.030(4)
C20 0.062(4) 0.070(5) 0.070(5) -0.025(4) -0.009(4) -0.026(4)
C21 0.060(8) 0.076(10) 0.082(9) -0.021(8) 0.001(7) -0.014(8)
C22 0.062(8) 0.078(9) 0.073(9) -0.017(8) -0.004(7) -0.028(8)
C23 0.068(8) 0.050(7) 0.050(7) -0.001(6) -0.015(6) -0.016(7)
C24 0.074(9) 0.051(8) 0.045(7) 0.001(6) -0.014(6) -0.008(7)
C25 0.030(6) 0.033(6) 0.061(7) -0.014(5) -0.009(5) -0.009(5)
C26 0.032(5) 0.033(6) 0.043(6) -0.016(5) -0.015(5) -0.005(5)
C27 0.029(5) 0.047(5) 0.043(5) -0.005(5) 0.001(4) -0.025(4)
C28 0.038(5) 0.040(5) 0.040(5) -0.010(4) -0.002(4) -0.026(4)
C29 0.079(9) 0.092(9) 0.073(8) -0.001(8) -0.005(7) 0.014(8)
C30 0.084(6) 0.090(6) 0.084(6) -0.007(4) -0.008(4) -0.029(4)
C31 0.025(5) 0.032(6) 0.056(6) -0.005(5) -0.009(5) -0.012(5)
C32 0.037(5) 0.041(5) 0.040(5) -0.006(4) -0.002(4) -0.016(4)
C33 0.032(6) 0.039(6) 0.058(7) -0.017(5) -0.013(5) -0.007(5)
C34 0.037(6) 0.051(7) 0.052(7) -0.019(6) -0.011(5) 0.002(6)
N1 0.040(4) 0.048(4) 0.030(4) -0.008(3) -0.011(3) -0.008(3)
N2 0.063(7) 0.058(7) 0.018(5) 0.001(5) -0.002(5) -0.033(6)
N3 0.048(7) 0.030(6) 0.037(6) -0.015(5) 0.000(5) 0.005(5)
N4 0.076(9) 0.062(8) 0.032(6) -0.007(5) 0.011(6) -0.046(7)
N5 0.048(7) 0.041(6) 0.056(7) -0.017(5) 0.008(5) -0.023(6)
N6 0.038(6) 0.036(6) 0.055(7) -0.005(5) -0.005(5) -0.009(5)
N7 0.018(5) 0.022(5) 0.056(6) 0.000(4) 0.002(4) -0.013(4)
N8 0.025(5) 0.045(6) 0.036(5) -0.006(5) 0.003(4) -0.006(5)
N9 0.031(5) 0.047(6) 0.050(6) -0.014(5) -0.012(5) -0.022(5)
N10 0.023(5) 0.025(5) 0.030(5) -0.010(4) 0.011(4) -0.012(4)
N11 0.028(5) 0.029(5) 0.038(5) 0.004(4) -0.003(4) -0.017(4)
N12 0.040(5) 0.034(5) 0.014(4) 0.008(4) -0.005(4) -0.025(5)
N13 0.066(5) 0.064(5) 0.060(5) 0.005(4) -0.004(4) -0.013(4)
N14 0.061(9) 0.079(10) 0.059(8) -0.014(7) -0.018(7) -0.022(8)
N15 0.045(6) 0.014(4) 0.035(5) -0.013(4) -0.008(5) 0.005(4)
N16 0.021(5) 0.023(5) 0.075(8) -0.008(5) 0.012(5) -0.009(4)
N17 0.023(5) 0.021(5) 0.045(6) -0.020(4) 0.001(4) 0.000(4)
N18 0.044(6) 0.040(6) 0.021(5) -0.010(4) -0.003(4) -0.016(5)

loop_
_atom_type_symbol
_atom_type_description
_atom_type_scat_dispersion_real
_atom_type_scat_dispersion_imag
_atom_type_scat_source
C C 0.0033 0.0016 'International Tables Vol C Tables 4.2.6.8 and 6.1.1.4'
H H 0.0000 0.0000 'International Tables Vol C Tables 4.2.6.8 and 6.1.1.4'
N N 0.0061 0.0033 'International Tables Vol C Tables 4.2.6.8 and 6.1.1.4'
Cu Cu 0.3201 1.2651 'International Tables Vol C Tables 4.2.6.8 and 6.1.1.4'
Nb Nb -2.0727 0.6215 'International Tables Vol C Tables 4.2.6.8 and 6.1.1.4'
V V 0.3005 0.5294 'International Tables Vol C Tables 4.2.6.8 and 6.1.1.4'
O O 0.0106 0.0060 'International Tables Vol C Tables 4.2.6.8 and 6.1.1.4'

loop_
_geom_angle_atom_site_label_1
_geom_angle_atom_site_label_2
_geom_angle_atom_site_label_3
_geom_angle
_geom_angle_site_symmetry_1
_geom_angle_site_symmetry_3
_geom_angle_publ_flag
O38 V1 O40 109.6(3) . . ?
O38 V1 O39 111.2(3) . . ?
O40 V1 O39 108.5(3) . . ?
O38 V1 O37 109.5(3) . . ?
O40 V1 O37 110.5(3) . . ?
O39 V1 O37 107.5(3) . . ?
O41 V2 O19 113.3(4) . . ?
O41 V2 O26 119.0(4) . . ?
O19 V2 O26 127.7(3) . . ?
O41 V2 O31 104.2(4) . . ?
O19 V2 O31 84.8(3) . . ?
O26 V2 O31 84.0(3) . . ?
O41 V2 O36 101.1(4) . . ?
O19 V2 O36 84.7(3) . . ?
O26 V2 O36 84.3(3) . . ?
O31 V2 O36 154.7(3) . . ?
O41 V2 Nb11 114.7(3) . . ?
O19 V2 Nb11 42.2(2) . . ?
O26 V2 Nb11 109.4(2) . . ?
O31 V2 Nb11 122.6(2) . . ?
O36 V2 Nb11 42.6(2) . . ?
O41 V2 Nb1 122.3(3) . . ?
O19 V2 Nb1 108.4(2) . . ?
O26 V2 Nb1 41.7(2) . . ?
O31 V2 Nb1 42.5(2) . . ?
O36 V2 Nb1 121.1(2) . . ?
Nb11 V2 Nb1 123.01(6) . . ?
O41 V2 Nb7 117.2(3) . . ?
O19 V2 Nb7 42.4(2) . . ?
O26 V2 Nb7 108.8(2) . . ?
O31 V2 Nb7 42.5(2) . . ?
O36 V2 Nb7 122.6(2) . . ?
Nb11 V2 Nb7 81.66(4) . . ?
Nb1 V2 Nb7 72.56(4) . . ?
O41 V2 Nb9 119.2(3) . . ?
O19 V2 Nb9 109.1(2) . . ?
O26 V2 Nb9 41.8(2) . . ?
O31 V2 Nb9 121.3(2) . . ?
O36 V2 Nb9 42.6(2) . . ?
Nb11 V2 Nb9 73.42(4) . . ?
Nb1 V2 Nb9 80.03(4) . . ?
Nb7 V2 Nb9 123.47(6) . . ?
O42 V3 O34 116.8(4) . . ?
O42 V3 O35 116.4(4) . . ?
O34 V3 O35 126.6(3) . . ?
O42 V3 O22 101.6(4) . . ?
O34 V3 O22 84.0(3) . . ?
O35 V3 O22 82.8(3) . . ?
O42 V3 O33 104.1(4) . . ?
O34 V3 O33 84.8(3) . . ?
O35 V3 O33 85.5(3) . . ?
O22 V3 O33 154.3(3) . . ?
O42 V3 Nb4 119.2(3) . . ?
O34 V3 Nb4 109.2(2) . . ?
O35 V3 Nb4 42.6(2) . . ?
O22 V3 Nb4 121.1(2) . . ?
O33 V3 Nb4 42.98(19) . . ?
O42 V3 Nb5 119.8(3) . . ?
O34 V3 Nb5 42.8(2) . . ?
O35 V3 Nb5 108.8(2) . . ?
O22 V3 Nb5 122.1(2) . . ?
O33 V3 Nb5 42.06(19) . . ?
Nb4 V3 Nb5 72.81(4) . . ?
O42 V3 Nb3 117.4(3) . . ?
O34 V3 Nb3 107.8(2) . . ?
O35 V3 Nb3 41.0(2) . . ?
O22 V3 Nb3 41.84(19) . . ?
O33 V3 Nb3 122.0(2) . . ?
Nb4 V3 Nb3 80.65(4) . . ?
Nb5 V3 Nb3 122.77(5) . . ?
O42 V3 Nb2 117.3(3) . . ?
O34 V3 Nb2 41.6(2) . . ?
O35 V3 Nb2 107.8(2) . . ?
O22 V3 Nb2 42.5(2) . . ?
O33 V3 Nb2 122.1(2) . . ?
Nb4 V3 Nb2 123.46(5) . . ?
Nb5 V3 Nb2 81.44(4) . . ?
Nb3 V3 Nb2 72.52(4) . . ?
O1 Nb1 O32 104.2(3) . . ?
O1 Nb1 O20 101.3(3) . . ?
O32 Nb1 O20 98.1(3) . . ?
O1 Nb1 O26 96.9(3) . . ?
O32 Nb1 O26 87.9(3) . . ?
O20 Nb1 O26 158.7(3) . . ?
O1 Nb1 O31 99.6(3) . . ?
O32 Nb1 O31 150.5(3) . . ?
O20 Nb1 O31 93.9(3) . . ?
O26 Nb1 O31 72.1(3) . . ?
O1 Nb1 O37 167.7(3) . . ?
O32 Nb1 O37 88.1(3) . . ?
O20 Nb1 O37 75.8(3) . . ?
O26 Nb1 O37 84.1(2) . . ?
O31 Nb1 O37 69.0(2) . . ?
O1 Nb1 V2 102.5(2) . . ?
O32 Nb1 V2 119.6(2) . . ?
O20 Nb1 V2 127.8(2) . . ?
O26 Nb1 V2 35.56(19) . . ?
O31 Nb1 V2 36.64(19) . . ?
O37 Nb1 V2 71.30(16) . . ?
O2 Nb2 O18 104.9(3) . . ?
O2 Nb2 O27 102.1(3) . . ?
O18 Nb2 O27 98.0(3) . . ?
O2 Nb2 O34 97.0(3) . . ?
O18 Nb2 O34 156.2(3) . . ?
O27 Nb2 O34 86.2(3) . . ?
O2 Nb2 O22 100.9(3) . . ?
O18 Nb2 O22 93.9(3) . . ?
O27 Nb2 O22 150.3(3) . . ?
O34 Nb2 O22 72.6(3) . . ?
O2 Nb2 O38 168.6(3) . . ?
O18 Nb2 O38 75.6(3) . . ?
O27 Nb2 O38 89.0(3) . . ?
O34 Nb2 O38 81.1(2) . . ?
O22 Nb2 O38 67.7(2) . . ?
O2 Nb2 V3 101.9(3) . . ?
O18 Nb2 V3 128.6(2) . . ?
O27 Nb2 V3 118.1(2) . . ?
O34 Nb2 V3 34.74(18) . . ?
O22 Nb2 V3 37.87(18) . . ?
O38 Nb2 V3 70.04(16) . . ?
O3 Nb3 O24 105.1(3) . . ?
O3 Nb3 O14 102.2(3) . . ?
O24 Nb3 O14 99.2(3) . . ?
O3 Nb3 O35 98.3(3) . . ?
O24 Nb3 O35 86.0(3) . . ?
O14 Nb3 O35 156.7(3) . . ?
O3 Nb3 O22 98.7(3) . . ?
O24 Nb3 O22 150.2(3) . . ?
O14 Nb3 O22 93.0(3) . . ?
O35 Nb3 O22 72.8(3) . . ?
O3 Nb3 O38 167.0(3) . . ?
O24 Nb3 O38 87.9(3) . . ?
O14 Nb3 O38 75.7(3) . . ?
O35 Nb3 O38 81.8(2) . . ?
O22 Nb3 O38 68.8(2) . . ?
O3 Nb3 V3 102.1(2) . . ?
O24 Nb3 V3 117.8(2) . . ?
O14 Nb3 V3 127.7(2) . . ?
O35 Nb3 V3 35.07(18) . . ?
O22 Nb3 V3 37.79(18) . . ?
O38 Nb3 V3 70.50(16) . . ?
O4 Nb4 O23 100.7(3) . . ?
O4 Nb4 O21 102.1(3) . . ?
O23 Nb4 O21 99.0(3) . . ?
O4 Nb4 O33 103.2(3) . . ?
O23 Nb4 O33 150.9(3) . . ?
O21 Nb4 O33 91.9(3) . . ?
O4 Nb4 O35 98.8(3) . . ?
O23 Nb4 O35 85.9(3) . . ?
O21 Nb4 O35 157.3(3) . . ?
O33 Nb4 O35 74.4(2) . . ?
O4 Nb4 O39 170.8(3) . . ?
O23 Nb4 O39 88.2(3) . . ?
O21 Nb4 O39 74.1(2) . . ?
O33 Nb4 O39 68.9(2) . . ?
O35 Nb4 O39 84.0(2) . . ?
O4 Nb4 V3 104.8(2) . . ?
O23 Nb4 V3 118.6(2) . . ?
O21 Nb4 V3 127.7(2) . . ?
O33 Nb4 V3 38.60(18) . . ?
O35 Nb4 V3 35.81(17) . . ?
O39 Nb4 V3 72.32(15) . . ?
O5 Nb5 O25 101.6(3) . . ?
O5 Nb5 O29 105.4(3) . . ?
O25 Nb5 O29 99.2(3) . . ?
O5 Nb5 O33 98.2(3) . . ?
O25 Nb5 O33 92.7(3) . . ?
O29 Nb5 O33 150.8(3) . . ?
O5 Nb5 O34 97.3(3) . . ?
O25 Nb5 O34 158.0(3) . . ?
O29 Nb5 O34 86.5(3) . . ?
O33 Nb5 O34 73.4(3) . . ?
O5 Nb5 O39 167.7(3) . . ?
O25 Nb5 O39 75.3(3) . . ?
O29 Nb5 O39 87.0(3) . . ?
O33 Nb5 O39 70.3(2) . . ?
O34 Nb5 O39 83.8(2) . . ?
O5 Nb5 V3 101.1(2) . . ?
O25 Nb5 V3 128.2(2) . . ?
O29 Nb5 V3 118.4(2) . . ?
O33 Nb5 V3 38.24(18) . . ?
O34 Nb5 V3 35.21(18) . . ?
O39 Nb5 V3 72.72(16) . . ?
O6 Nb6 O14 103.0(3) . . ?
O6 Nb6 O16 101.9(3) . . ?
O14 Nb6 O16 90.9(3) . . ?
O6 Nb6 O18 100.6(3) . . ?
O14 Nb6 O18 85.4(3) . . ?
O16 Nb6 O18 157.5(3) . . ?
O6 Nb6 O32 101.8(3) . . ?
O14 Nb6 O32 155.1(3) . . ?
O16 Nb6 O32 85.5(3) . . ?
O18 Nb6 O32 88.5(3) . . ?
O6 Nb6 O38 172.3(3) . . ?
O14 Nb6 O38 72.6(2) . . ?
O16 Nb6 O38 84.7(2) . . ?
O18 Nb6 O38 73.0(2) . . ?
O32 Nb6 O38 82.5(3) . . ?
O7 Nb7 O13 102.7(3) . . ?
O7 Nb7 O30 104.5(3) . . ?
O13 Nb7 O30 100.3(3) . . ?
O7 Nb7 O31 97.3(3) . . ?
O13 Nb7 O31 94.5(3) . . ?
O30 Nb7 O31 150.1(3) . . ?
O7 Nb7 O19 96.9(3) . . ?
O13 Nb7 O19 157.5(3) . . ?
O30 Nb7 O19 85.0(3) . . ?
O31 Nb7 O19 72.1(3) . . ?
O7 Nb7 O37 164.6(3) . . ?
O13 Nb7 O37 75.7(3) . . ?
O30 Nb7 O37 90.8(3) . . ?
O31 Nb7 O37 67.8(2) . . ?
O19 Nb7 O37 82.5(2) . . ?
O7 Nb7 V2 100.0(2) . . ?
O13 Nb7 V2 128.2(2) . . ?
O30 Nb7 V2 117.9(2) . . ?
O31 Nb7 V2 36.56(19) . . ?
O19 Nb7 V2 35.60(18) . . ?
O37 Nb7 V2 70.54(15) . . ?
O8 Nb8 O17 99.9(3) . . ?
O8 Nb8 O24 103.4(3) . . ?
O17 Nb8 O24 156.6(3) . . ?
O8 Nb8 O23 100.8(3) . . ?
O17 Nb8 O23 88.8(3) . . ?
O24 Nb8 O23 85.0(3) . . ?
O8 Nb8 O15 102.4(3) . . ?
O17 Nb8 O15 86.2(3) . . ?
O24 Nb8 O15 90.6(3) . . ?
O23 Nb8 O15 156.7(3) . . ?
O8 Nb8 O40 172.0(3) . . ?
O17 Nb8 O40 73.2(2) . . ?
O24 Nb8 O40 83.7(3) . . ?
O23 Nb8 O40 83.3(2) . . ?
O15 Nb8 O40 73.5(2) . . ?
O9 Nb9 O16 105.9(3) . . ?
O9 Nb9 O15 100.6(3) . . ?
O16 Nb9 O15 99.0(3) . . ?
O9 Nb9 O26 99.3(3) . . ?
O16 Nb9 O26 87.1(3) . . ?
O15 Nb9 O26 156.7(3) . . ?
O9 Nb9 O36 99.0(3) . . ?
O16 Nb9 O36 149.8(3) . . ?
O15 Nb9 O36 92.8(3) . . ?
O26 Nb9 O36 72.1(3) . . ?
O9 Nb9 O40 165.4(3) . . ?
O16 Nb9 O40 88.6(3) . . ?
O15 Nb9 O40 75.0(2) . . ?
O26 Nb9 O40 82.7(2) . . ?
O36 Nb9 O40 67.7(2) . . ?
O9 Nb9 V2 103.0(3) . . ?
O16 Nb9 V2 118.7(2) . . ?
O15 Nb9 V2 126.9(2) . . ?
O26 Nb9 V2 35.18(18) . . ?
O36 Nb9 V2 37.01(19) . . ?
O40 Nb9 V2 70.40(16) . . ?
O10 Nb10 O27 101.7(3) . . ?
O10 Nb10 O29 103.0(3) . . ?
O27 Nb10 O29 87.7(3) . . ?
O10 Nb10 O20 102.2(3) . . ?
O27 Nb10 O20 92.2(3) . . ?
O29 Nb10 O20 154.3(3) . . ?
O10 Nb10 O13 100.5(3) . . ?
O27 Nb10 O13 157.8(3) . . ?
O29 Nb10 O13 86.5(3) . . ?
O20 Nb10 O13 84.0(3) . . ?
O10 Nb10 O37 170.2(3) . . ?
O27 Nb10 O37 86.2(3) . . ?
O29 Nb10 O37 82.9(3) . . ?
O20 Nb10 O37 71.4(3) . . ?
O13 Nb10 O37 71.8(2) . . ?
O11 Nb11 O28 103.6(3) . . ?
O11 Nb11 O17 100.5(3) . . ?
O28 Nb11 O17 97.4(3) . . ?
O11 Nb11 O19 100.8(3) . . ?
O28 Nb11 O19 86.6(3) . . ?
O17 Nb11 O19 156.7(3) . . ?
O11 Nb11 O36 99.9(3) . . ?
O28 Nb11 O36 151.6(3) . . ?
O17 Nb11 O36 93.8(3) . . ?
O19 Nb11 O36 73.3(3) . . ?
O11 Nb11 O40 166.4(3) . . ?
O28 Nb11 O40 89.8(3) . . ?
O17 Nb11 O40 74.5(2) . . ?
O19 Nb11 O40 82.6(2) . . ?
O36 Nb11 O40 68.2(2) . . ?
O11 Nb11 V2 104.0(3) . . ?
O28 Nb11 V2 119.6(2) . . ?
O17 Nb11 V2 128.3(2) . . ?
O19 Nb11 V2 35.78(18) . . ?
O36 Nb11 V2 37.6(2) . . ?
O40 Nb11 V2 71.09(16) . . ?
O12 Nb12 O30 104.9(3) . . ?
O12 Nb12 O28 102.2(3) . . ?
O30 Nb12 O28 87.9(3) . . ?
O12 Nb12 O21 99.4(3) . . ?
O30 Nb12 O21 155.7(3) . . ?
O28 Nb12 O21 88.6(3) . . ?
O12 Nb12 O25 100.8(3) . . ?
O30 Nb12 O25 89.3(3) . . ?
O28 Nb12 O25 156.8(3) . . ?
O21 Nb12 O25 84.5(3) . . ?
O12 Nb12 O39 169.7(3) . . ?
O30 Nb12 O39 83.3(3) . . ?
O28 Nb12 O39 84.1(2) . . ?
O21 Nb12 O39 72.4(2) . . ?
O25 Nb12 O39 72.6(2) . . ?
O1 Cu1 N4 91.4(4) . . ?
O1 Cu1 N2 92.5(3) . . ?
N4 Cu1 N2 176.0(4) . . ?
O1 Cu1 N3 150.4(3) . . ?
N4 Cu1 N3 79.7(5) . . ?
N2 Cu1 N3 96.4(4) . . ?
O1 Cu1 N1 111.3(3) . . ?
N4 Cu1 N1 100.7(4) . . ?
N2 Cu1 N1 78.6(4) . . ?
N3 Cu1 N1 98.1(3) . . ?
N5 Cu2 N6 84.9(5) . . ?
N5 Cu2 N8 96.4(5) . . ?
N6 Cu2 N8 175.2(5) . . ?
N5 Cu2 N7 173.5(4) . . ?
N6 Cu2 N7 94.1(4) . . ?
N8 Cu2 N7 84.0(4) . . ?
N5 Cu2 O2 85.1(4) . . ?
N6 Cu2 O2 93.2(4) . . ?
N8 Cu2 O2 91.6(4) . . ?
N7 Cu2 O2 101.4(3) . . ?
N12 Cu3 N11 84.7(4) . . ?
N12 Cu3 N10 175.2(4) . . ?
N11 Cu3 N10 94.1(4) . . ?
N12 Cu3 N9 96.0(4) . . ?
N11 Cu3 N9 174.8(4) . . ?
N10 Cu3 N9 84.7(4) . . ?
N16 Cu4 N15 85.8(4) . . ?
N16 Cu4 N14 174.2(5) . . ?
N15 Cu4 N14 94.6(5) . . ?
N16 Cu4 N13 97.9(5) . . ?
N15 Cu4 N13 162.5(6) . . ?
N14 Cu4 N13 83.5(6) . . ?
N16 Cu4 O43 89.0(4) . . ?
N15 Cu4 O43 92.3(4) . . ?
N14 Cu4 O43 85.2(5) . . ?
N13 Cu4 O43 104.8(5) . . ?
N17 Cu5 N17 180.0(9) 2_655 . ?
N17 Cu5 N18 93.6(4) 2_655 . ?
N17 Cu5 N18 86.4(4) . . ?
N17 Cu5 N18 86.4(4) 2_655 2_655 ?
N17 Cu5 N18 93.6(4) . 2_655 ?
N18 Cu5 N18 180.0(6) . 2_655 ?
Nb1 O1 Cu1 142.6(4) . . ?
Nb2 O2 Cu2 139.8(4) . . ?
Nb7 O13 Nb10 123.9(4) . . ?
Nb3 O14 Nb6 124.4(3) . . ?
Nb9 O15 Nb8 123.3(3) . . ?
Nb9 O16 Nb6 154.1(4) . . ?
Nb11 O17 Nb8 124.2(3) . . ?
Nb2 O18 Nb6 124.4(3) . . ?
V2 O19 Nb11 102.1(3) . . ?
V2 O19 Nb7 102.0(3) . . ?
Nb11 O19 Nb7 143.8(3) . . ?
Nb1 O20 Nb10 124.0(4) . . ?
Nb4 O21 Nb12 125.3(3) . . ?
V3 O22 Nb3 100.4(3) . . ?
V3 O22 Nb2 99.7(3) . . ?
Nb3 O22 Nb2 120.5(3) . . ?
Nb4 O23 Nb8 155.4(4) . . ?
Nb3 O24 Nb8 155.3(4) . . ?
Nb5 O25 Nb12 123.3(3) . . ?
V2 O26 Nb1 102.8(3) . . ?
V2 O26 Nb9 103.1(3) . . ?
Nb1 O26 Nb9 140.8(3) . . ?
Nb2 O27 Nb10 153.3(4) . . ?
Nb11 O28 Nb12 151.9(4) . . ?
Nb5 O29 Nb10 153.6(4) . . ?
Nb7 O30 Nb12 153.0(4) . . ?
V2 O31 Nb1 100.9(3) . . ?
V2 O31 Nb7 101.0(3) . . ?
Nb1 O31 Nb7 118.7(3) . . ?
Nb1 O32 Nb6 154.7(4) . . ?
V3 O33 Nb5 99.7(3) . . ?
V3 O33 Nb4 98.4(3) . . ?
Nb5 O33 Nb4 120.3(3) . . ?
V3 O34 Nb2 103.7(3) . . ?
V3 O34 Nb5 102.0(3) . . ?
Nb2 O34 Nb5 142.5(3) . . ?
V3 O35 Nb3 103.9(3) . . ?
V3 O35 Nb4 101.6(3) . . ?
Nb3 O35 Nb4 142.5(3) . . ?
V2 O36 Nb11 99.8(3) . . ?
V2 O36 Nb9 100.4(3) . . ?
Nb11 O36 Nb9 120.8(3) . . ?
V1 O37 Nb1 124.3(3) . . ?
V1 O37 Nb7 123.3(3) . . ?
Nb1 O37 Nb7 98.3(2) . . ?
V1 O37 Nb10 124.5(3) . . ?
Nb1 O37 Nb10 88.2(2) . . ?
Nb7 O37 Nb10 88.3(2) . . ?
V1 O38 Nb3 125.4(3) . . ?
V1 O38 Nb2 125.2(4) . . ?
Nb3 O38 Nb2 96.7(2) . . ?
V1 O38 Nb6 124.3(3) . . ?
Nb3 O38 Nb6 86.8(2) . . ?
Nb2 O38 Nb6 86.8(2) . . ?
V1 O39 Nb5 124.5(3) . . ?
V1 O39 Nb12 128.4(3) . . ?
Nb5 O39 Nb12 88.5(2) . . ?
V1 O39 Nb4 121.3(3) . . ?
Nb5 O39 Nb4 96.2(2) . . ?
Nb12 O39 Nb4 87.8(2) . . ?
V1 O40 Nb11 123.9(3) . . ?
V1 O40 Nb9 123.4(3) . . ?
Nb11 O40 Nb9 97.7(2) . . ?
V1 O40 Nb8 125.9(3) . . ?
Nb11 O40 Nb8 88.0(2) . . ?
Nb9 O40 Nb8 87.8(2) . . ?
N1 C1 C2 122.6(17) . . ?
N1 C1 H1 118.7 . . ?
C2 C1 H1 118.7 . . ?
C3 C2 C1 118.5(17) . . ?
C3 C2 H2 120.7 . . ?
C1 C2 H2 120.7 . . ?
C2 C3 C4 121.7(16) . . ?
C2 C3 H3 119.1 . . ?
C4 C3 H3 119.1 . . ?
C5 C4 C3 115.4(17) . . ?
C5 C4 H4 122.3 . . ?
C3 C4 H4 122.3 . . ?
N1 C5 C4 125.1(15) . . ?
N1 C5 C6 112.1(13) . . ?
C4 C5 C6 122.7(16) . . ?
N2 C6 C7 120.9(14) . . ?
N2 C6 C5 116.2(14) . . ?
C7 C6 C5 122.9(15) . . ?
C8 C7 C6 116.5(16) . . ?
C8 C7 H7 121.8 . . ?
C6 C7 H7 121.8 . . ?
C9 C8 C7 123.7(17) . . ?
C9 C8 H8 118.2 . . ?
C7 C8 H8 118.2 . . ?
C8 C9 C10 115.6(15) . . ?
C8 C9 H9 122.2 . . ?
C10 C9 H9 122.2 . . ?
N2 C10 C9 125.2(15) . . ?
N2 C10 H10 117.4 . . ?
C9 C10 H10 117.4 . . ?
N3 C11 C12 120.0(16) . . ?
N3 C11 H11 120.0 . . ?
C12 C11 H11 120.0 . . ?
C13 C12 C11 121.1(18) . . ?
C13 C12 H12 119.4 . . ?
C11 C12 H12 119.4 . . ?
C12 C13 C14 122.2(18) . . ?
C12 C13 H13 118.9 . . ?
C14 C13 H13 118.9 . . ?
C13 C14 C15 119.2(16) . . ?
C13 C14 H14 120.4 . . ?
C15 C14 H14 120.4 . . ?
N3 C15 C16 113.7(14) . . ?
N3 C15 C14 118.6(15) . . ?
C16 C15 C14 127.2(16) . . ?
N4 C16 C17 123.0(16) . . ?
N4 C16 C15 114.9(15) . . ?
C17 C16 C15 122.1(15) . . ?
C16 C17 C18 114.9(15) . . ?
C16 C17 H17 122.6 . . ?
C18 C17 H17 122.6 . . ?
C19 C18 C17 120.2(18) . . ?
C19 C18 H18 119.9 . . ?
C17 C18 H18 119.9 . . ?
C18 C19 C20 119.2(19) . . ?
C18 C19 H19 120.4 . . ?
C20 C19 H19 120.4 . . ?
N4 C20 C19 125.6(16) . . ?
N4 C20 H20 117.2 . . ?
C19 C20 H20 117.2 . . ?
C22 C21 N5 96.6(15) . . ?
C22 C21 H21A 112.4 . . ?
N5 C21 H21A 112.4 . . ?
C22 C21 H21B 112.4 . . ?
N5 C21 H21B 112.4 . . ?
H21A C21 H21B 110.0 . . ?
C21 C22 N6 122.1(16) . . ?
C21 C22 H22A 106.8 . . ?
N6 C22 H22A 106.8 . . ?
C21 C22 H22B 106.8 . . ?
N6 C22 H22B 106.8 . . ?
H22A C22 H22B 106.7 . . ?
C24 C23 N7 111.8(13) . . ?
C24 C23 H23A 109.3 . . ?
N7 C23 H23A 109.3 . . ?
C24 C23 H23B 109.3 . . ?
N7 C23 H23B 109.3 . . ?
H23A C23 H23B 107.9 . . ?
C23 C24 N8 111.8(12) . . ?
C23 C24 H24A 109.3 . . ?
N8 C24 H24A 109.3 . . ?
C23 C24 H24B 109.3 . . ?
N8 C24 H24B 109.3 . . ?
H24A C24 H24B 107.9 . . ?
N9 C25 C26 109.7(10) . . ?
N9 C25 H25A 109.7 . . ?
C26 C25 H25A 109.7 . . ?
N9 C25 H25B 109.7 . . ?
C26 C25 H25B 109.7 . . ?
H25A C25 H25B 108.2 . . ?
N10 C26 C25 107.3(10) . . ?
N10 C26 H26A 110.2 . . ?
C25 C26 H26A 110.2 . . ?
N10 C26 H26B 110.2 . . ?
C25 C26 H26B 110.2 . . ?
H26A C26 H26B 108.5 . . ?
N11 C27 C28 106.2(9) . . ?
N11 C27 H27A 110.5 . . ?
C28 C27 H27A 110.5 . . ?
N11 C27 H27B 110.5 . . ?
C28 C27 H27B 110.5 . . ?
H27A C27 H27B 108.7 . . ?
N12 C28 C27 109.0(9) . . ?
N12 C28 H28A 109.9 . . ?
C27 C28 H28A 109.9 . . ?
N12 C28 H28B 109.9 . . ?
C27 C28 H28B 109.9 . . ?
H28A C28 H28B 108.3 . . ?
N13 C29 C30 113.5(19) . . ?
N13 C29 H29A 108.9 . . ?
C30 C29 H29A 108.9 . . ?
N13 C29 H29B 108.9 . . ?
C30 C29 H29B 108.9 . . ?
H29A C29 H29B 107.7 . . ?
N14 C30 C29 111(2) . . ?
N14 C30 H30A 109.5 . . ?
C29 C30 H30A 109.5 . . ?
N14 C30 H30B 109.5 . . ?
C29 C30 H30B 109.5 . . ?
H30A C30 H30B 108.1 . . ?
C32 C31 N15 109.1(10) . . ?
C32 C31 H31A 109.9 . . ?
N15 C31 H31A 109.9 . . ?
C32 C31 H31B 109.9 . . ?
N15 C31 H31B 109.9 . . ?
H31A C31 H31B 108.3 . . ?
C31 C32 N16 106.7(10) . . ?
C31 C32 H32A 110.4 . . ?
N16 C32 H32A 110.4 . . ?
C31 C32 H32B 110.4 . . ?
N16 C32 H32B 110.4 . . ?
H32A C32 H32B 108.6 . . ?
C34 C33 N17 112.6(11) . . ?
C34 C33 H33A 109.1 . . ?
N17 C33 H33A 109.1 . . ?
C34 C33 H33B 109.1 . . ?
N17 C33 H33B 109.1 . . ?
H33A C33 H33B 107.8 . . ?
C33 C34 N18 115.3(11) . . ?
C33 C34 H34A 108.5 . . ?
N18 C34 H34A 108.5 . . ?
C33 C34 H34B 108.5 . . ?
N18 C34 H34B 108.5 . . ?
H34A C34 H34B 107.5 . . ?
C5 N1 C1 116.5(13) . . ?
C5 N1 Cu1 115.0(9) . . ?
C1 N1 Cu1 127.9(11) . . ?
C10 N2 C6 118.2(13) . . ?
C10 N2 Cu1 124.6(10) . . ?
C6 N2 Cu1 117.1(9) . . ?
C11 N3 C15 118.8(13) . . ?
C11 N3 Cu1 126.7(10) . . ?
C15 N3 Cu1 113.9(10) . . ?
C20 N4 C16 117.1(14) . . ?
C20 N4 Cu1 127.3(11) . . ?
C16 N4 Cu1 115.3(10) . . ?
C21 N5 Cu2 114.0(10) . . ?
C21 N5 H5A 108.8 . . ?
Cu2 N5 H5A 108.6 . . ?
C21 N5 H5B 108.9 . . ?
Cu2 N5 H5B 108.8 . . ?
H5A N5 H5B 107.5 . . ?
C22 N6 Cu2 101.6(9) . . ?
C22 N6 H6A 109.8 . . ?
Cu2 N6 H6A 111.0 . . ?
C22 N6 H6B 113.4 . . ?
Cu2 N6 H6B 111.6 . . ?
H6A N6 H6B 109.3 . . ?
C23 N7 Cu2 110.6(8) . . ?
C23 N7 H7A 109.9 . . ?
Cu2 N7 H7A 109.7 . . ?
C23 N7 H7B 109.2 . . ?
Cu2 N7 H7B 109.3 . . ?
H7A N7 H7B 108.1 . . ?
C24 N8 Cu2 107.3(8) . . ?
C24 N8 H8A 110.6 . . ?
Cu2 N8 H8A 110.4 . . ?
C24 N8 H8B 109.8 . . ?
Cu2 N8 H8B 110.3 . . ?
H8A N8 H8B 108.5 . . ?
C25 N9 Cu3 107.8(7) . . ?
C25 N9 H9A 110.6 . . ?
Cu3 N9 H9A 110.4 . . ?
C25 N9 H9B 109.7 . . ?
Cu3 N9 H9B 110.0 . . ?
H9A N9 H9B 108.3 . . ?
C26 N10 Cu3 110.0(7) . . ?
C26 N10 H10A 110.1 . . ?
Cu3 N10 H10A 109.8 . . ?
C26 N10 H10B 109.1 . . ?
Cu3 N10 H10B 109.6 . . ?
H10A N10 H10B 108.2 . . ?
C27 N11 Cu3 109.7(8) . . ?
C27 N11 H11A 109.8 . . ?
Cu3 N11 H11A 109.8 . . ?
C27 N11 H11B 109.3 . . ?
Cu3 N11 H11B 110.0 . . ?
H11A N11 H11B 108.2 . . ?
C28 N12 Cu3 112.9(7) . . ?
C28 N12 H12A 109.5 . . ?
Cu3 N12 H12A 108.9 . . ?
C28 N12 H12B 108.9 . . ?
Cu3 N12 H12B 108.8 . . ?
H12A N12 H12B 107.7 . . ?
C29 N13 Cu4 105.4(12) . . ?
C29 N13 H13A 110.9 . . ?
Cu4 N13 H13A 111.6 . . ?
C29 N13 H13B 110.0 . . ?
Cu4 N13 H13B 109.9 . . ?
H13A N13 H13B 109.0 . . ?
C30 N14 Cu4 104.2(13) . . ?
C30 N14 H14A 111.1 . . ?
Cu4 N14 H14A 111.3 . . ?
C30 N14 H14B 110.4 . . ?
Cu4 N14 H14B 110.9 . . ?
H14A N14 H14B 109.0 . . ?
C31 N15 Cu4 109.7(7) . . ?
C31 N15 H15A 109.1 . . ?
Cu4 N15 H15A 109.3 . . ?
C31 N15 H15B 110.5 . . ?
Cu4 N15 H15B 109.9 . . ?
H15A N15 H15B 108.1 . . ?
C32 N16 Cu4 107.5(7) . . ?
C32 N16 H16A 110.3 . . ?
Cu4 N16 H16A 110.3 . . ?
C32 N16 H16B 110.1 . . ?
Cu4 N16 H16B 110.2 . . ?
H16A N16 H16B 108.5 . . ?
C33 N17 Cu5 110.0(7) . . ?
C33 N17 H17A 110.1 . . ?
Cu5 N17 H17A 109.8 . . ?
C33 N17 H17B 109.3 . . ?
Cu5 N17 H17B 109.5 . . ?
H17A N17 H17B 108.1 . . ?
C34 N18 Cu5 107.6(8) . . ?
C34 N18 H18A 109.6 . . ?
Cu5 N18 H18A 110.3 . . ?
C34 N18 H18B 110.2 . . ?
Cu5 N18 H18B 110.5 . . ?
H18A N18 H18B 108.6 . . ?

loop_
_geom_bond_atom_site_label_1
_geom_bond_atom_site_label_2
_geom_bond_distance
_geom_bond_site_symmetry_2
_geom_bond_publ_flag
V1 O38 1.657(7) . ?
V1 O40 1.680(7) . ?
V1 O39 1.678(7) . ?
V1 O37 1.688(7) . ?
V2 O41 1.563(8) . ?
V2 O19 1.847(7) . ?
V2 O26 1.848(7) . ?
V2 O31 1.883(7) . ?
V2 O36 1.912(7) . ?
V2 Nb11 3.0896(19) . ?
V2 Nb1 3.0985(18) . ?
V2 Nb7 3.1034(19) . ?
V2 Nb9 3.1240(19) . ?
V3 O42 1.569(8) . ?
V3 O34 1.827(7) . ?
V3 O35 1.844(7) . ?
V3 O22 1.940(7) . ?
V3 O33 1.947(7) . ?
V3 Nb4 3.0866(18) . ?
V3 Nb5 3.1002(18) . ?
V3 Nb3 3.1149(18) . ?
V3 Nb2 3.1156(18) . ?
Nb1 O1 1.799(7) . ?
Nb1 O32 1.858(7) . ?
Nb1 O20 1.882(7) . ?
Nb1 O26 2.112(7) . ?
Nb1 O31 2.131(7) . ?
Nb1 O37 2.397(7) . ?
Nb2 O2 1.738(7) . ?
Nb2 O18 1.895(7) . ?
Nb2 O27 1.918(7) . ?
Nb2 O34 2.128(6) . ?
Nb2 O22 2.133(7) . ?
Nb2 O38 2.486(6) . ?
Nb3 O3 1.754(7) . ?
Nb3 O24 1.888(7) . ?
Nb3 O14 1.895(7) . ?
Nb3 O35 2.107(6) . ?
Nb3 O22 2.112(7) . ?
Nb3 O38 2.446(7) . ?
Nb4 O4 1.768(7) . ?
Nb4 O23 1.882(7) . ?
Nb4 O21 1.881(7) . ?
Nb4 O33 2.127(7) . ?
Nb4 O35 2.131(6) . ?
Nb4 O39 2.494(7) . ?
Nb5 O5 1.751(7) . ?
Nb5 O25 1.899(7) . ?
Nb5 O29 1.907(7) . ?
Nb5 O33 2.107(7) . ?
Nb5 O34 2.154(6) . ?
Nb5 O39 2.440(7) . ?
Nb6 O6 1.733(7) . ?
Nb6 O14 1.967(7) . ?
Nb6 O16 1.968(6) . ?
Nb6 O18 2.001(7) . ?
Nb6 O32 2.005(7) . ?
Nb6 O38 2.528(7) . ?
Nb7 O7 1.753(7) . ?
Nb7 O13 1.875(7) . ?
Nb7 O30 1.903(7) . ?
Nb7 O31 2.135(7) . ?
Nb7 O19 2.139(7) . ?
Nb7 O37 2.456(7) . ?
Nb8 O8 1.745(7) . ?
Nb8 O17 1.970(7) . ?
Nb8 O24 1.971(7) . ?
Nb8 O23 1.968(7) . ?
Nb8 O15 1.989(7) . ?
Nb8 O40 2.486(7) . ?
Nb9 O9 1.754(7) . ?
Nb9 O16 1.902(6) . ?
Nb9 O15 1.918(7) . ?
Nb9 O26 2.136(7) . ?
Nb9 O36 2.150(7) . ?
Nb9 O40 2.470(6) . ?
Nb10 O10 1.762(7) . ?
Nb10 O27 1.936(7) . ?
Nb10 O29 1.972(7) . ?
Nb10 O20 1.985(7) . ?
Nb10 O13 2.042(7) . ?
Nb10 O37 2.510(7) . ?
Nb11 O11 1.759(7) . ?
Nb11 O28 1.863(7) . ?
Nb11 O17 1.919(7) . ?
Nb11 O19 2.121(7) . ?
Nb11 O36 2.122(7) . ?
Nb11 O40 2.464(7) . ?
Nb12 O12 1.738(6) . ?
Nb12 O30 1.961(7) . ?
Nb12 O28 2.004(7) . ?
Nb12 O21 2.005(7) . ?
Nb12 O25 2.004(7) . ?
Nb12 O39 2.482(7) . ?
Cu1 O1 1.917(7) . ?
Cu1 N4 1.968(12) . ?
Cu1 N2 1.966(12) . ?
Cu1 N3 2.030(10) . ?
Cu1 N1 2.155(10) . ?
Cu2 N5 1.967(11) . ?
Cu2 N6 1.990(11) . ?
Cu2 N8 2.040(10) . ?
Cu2 N7 2.067(10) . ?
Cu2 O2 2.383(8) . ?
Cu3 N12 1.968(9) . ?
Cu3 N11 1.981(10) . ?
Cu3 N10 1.990(9) . ?
Cu3 N9 2.011(10) . ?
Cu4 N16 1.966(12) . ?
Cu4 N15 1.976(9) . ?
Cu4 N14 2.002(13) . ?
Cu4 N13 2.008(14) . ?
Cu4 O43 2.435(9) . ?
Cu5 N17 1.984(8) 2_655 ?
Cu5 N17 1.984(8) . ?
Cu5 N18 2.010(10) . ?
Cu5 N18 2.010(10) 2_655 ?
C1 N1 1.371(19) . ?
C1 C2 1.37(2) . ?
C1 H1 0.9300 . ?
C2 C3 1.32(2) . ?
C2 H2 0.9300 . ?
C3 C4 1.40(2) . ?
C3 H3 0.9300 . ?
C4 C5 1.38(2) . ?
C4 H4 0.9300 . ?
C5 N1 1.30(2) . ?
C5 C6 1.52(2) . ?
C6 N2 1.357(19) . ?
C6 C7 1.43(2) . ?
C7 C8 1.37(2) . ?
C7 H7 0.9300 . ?
C8 C9 1.36(2) . ?
C8 H8 0.9300 . ?
C9 C10 1.37(2) . ?
C9 H9 0.9300 . ?
C10 N2 1.331(18) . ?
C10 H10 0.9300 . ?
C11 N3 1.36(2) . ?
C11 C12 1.41(2) . ?
C11 H11 0.9300 . ?
C12 C13 1.28(2) . ?
C12 H12 0.9300 . ?
C13 C14 1.32(2) . ?
C13 H13 0.9300 . ?
C14 C15 1.46(2) . ?
C14 H14 0.9300 . ?
C15 N3 1.361(19) . ?
C15 C16 1.43(2) . ?
C16 N4 1.380(19) . ?
C16 C17 1.40(2) . ?
C17 C18 1.53(3) . ?
C17 H17 0.9300 . ?
C18 C19 1.29(2) . ?
C18 H18 0.9300 . ?
C19 C20 1.40(2) . ?
C19 H19 0.9300 . ?
C20 N4 1.32(2) . ?
C20 H20 0.9300 . ?
C21 C22 1.40(2) . ?
C21 N5 1.51(2) . ?
C21 H21A 0.9700 . ?
C21 H21B 0.9700 . ?
C22 N6 1.53(2) . ?
C22 H22A 0.9700 . ?
C22 H22B 0.9700 . ?
C23 C24 1.44(2) . ?
C23 N7 1.468(18) . ?
C23 H23A 0.9700 . ?
C23 H23B 0.9700 . ?
C24 N8 1.532(18) . ?
C24 H24A 0.9700 . ?
C24 H24B 0.9700 . ?
C25 N9 1.425(15) . ?
C25 C26 1.541(17) . ?
C25 H25A 0.9700 . ?
C25 H25B 0.9700 . ?
C26 N10 1.408(15) . ?
C26 H26A 0.9700 . ?
C26 H26B 0.9700 . ?
C27 N11 1.439(15) . ?
C27 C28 1.601(15) . ?
C27 H27A 0.9700 . ?
C27 H27B 0.9700 . ?
C28 N12 1.430(15) . ?
C28 H28A 0.9700 . ?
C28 H28B 0.9700 . ?
C29 N13 1.36(2) . ?
C29 C30 1.38(3) . ?
C29 H29A 0.9700 . ?
C29 H29B 0.9700 . ?
C30 N14 1.36(2) . ?
C30 H30A 0.9700 . ?
C30 H30B 0.9700 . ?
C31 C32 1.461(17) . ?
C31 N15 1.500(15) . ?
C31 H31A 0.9700 . ?
C31 H31B 0.9700 . ?
C32 N16 1.544(16) . ?
C32 H32A 0.9700 . ?
C32 H32B 0.9700 . ?
C33 C34 1.428(18) . ?
C33 N17 1.511(15) . ?
C33 H33A 0.9700 . ?
C33 H33B 0.9700 . ?
C34 N18 1.465(16) . ?
C34 H34A 0.9700 . ?
C34 H34B 0.9700 . ?
N5 H5A 0.9003 . ?
N5 H5B 0.9000 . ?
N6 H6A 0.9001 . ?
N6 H6B 0.9001 . ?
N7 H7A 0.9000 . ?
N7 H7B 0.9002 . ?
N8 H8A 0.9001 . ?
N8 H8B 0.8998 . ?
N9 H9A 0.8999 . ?
N9 H9B 0.9000 . ?
N10 H10A 0.9000 . ?
N10 H10B 0.9001 . ?
N11 H11A 0.9000 . ?
N11 H11B 0.9001 . ?
N12 H12A 0.9000 . ?
N12 H12B 0.9000 . ?
N13 H13A 0.8999 . ?
N13 H13B 0.8999 . ?
N14 H14A 0.9000 . ?
N14 H14B 0.8998 . ?
N15 H15A 0.9000 . ?
N15 H15B 0.9000 . ?
N16 H16A 0.8999 . ?
N16 H16B 0.8999 . ?
N17 H17A 0.9001 . ?
N17 H17B 0.9001 . ?
N18 H18A 0.9001 . ?
N18 H18B 0.9000 . ?
